data_4071584
loop_
_publ_author_name
'Li, Jie'
'Ma, Jian-Ping'
'Liu, Fengling'
'Wu, Xiang-Wen'
'Dong, Yu-Bin'
'Huang, Ru-Qi'

_publ_section_title
;
 A New Approach for Ferrocenyl-Cyclopentenone and
 Ferrocenyl-Cyclopentenedione Compound Synthesis
;
_journal_issue 21
_journal_name_full Organometallics
_journal_page_first 5446
_journal_paper_doi 10.1021/om800246s
_journal_volume 27
_journal_year 2008
_chemical_formula_sum 'C39 H34 Fe2 N2 O2'
_chemical_formula_weight 674.38
_chemical_name_systematic
; 
 ? 
;
_space_group_IT_number 61
_symmetry_cell_setting orthorhombic
_symmetry_space_group_name_Hall '-P 2ac 2ab'
_symmetry_space_group_name_H-M 'P b c a'
_atom_sites_solution_hydrogens geom
_atom_sites_solution_primary direct
_atom_sites_solution_secondary difmap
_audit_creation_method SHELXL-97
_cell_angle_alpha 90.00
_cell_angle_beta 90.00
_cell_angle_gamma 90.00
_cell_formula_units_Z 8
_cell_length_a 16.871(2)
_cell_length_b 9.3341(12)
_cell_length_c 37.956(5)
_cell_measurement_reflns_used 5205
_cell_measurement_temperature 293(2)
_cell_measurement_theta_max 23.082
_cell_measurement_theta_min 2.415
_cell_volume 5977.1(13)
_computing_cell_refinement 'Bruker SMART'
_computing_data_collection 'Bruker SMART'
_computing_data_reduction 'Bruker SAINT'
_computing_molecular_graphics 'Bruker SHELXTL'
_computing_publication_material 'Bruker SHELXTL'
_computing_structure_refinement 'SHELXL-97 (Sheldrick, 1997)'
_computing_structure_solution 'SHELXS-97 (Sheldrick, 1990)'
_diffrn_ambient_temperature 293(2)
_diffrn_measured_fraction_theta_full 0.998
_diffrn_measured_fraction_theta_max 0.998
_diffrn_measurement_device_type 'CCD area detector'
_diffrn_measurement_method 'phi and omega scans'
_diffrn_radiation_monochromator graphite
_diffrn_radiation_source 'fine-focus sealed tube'
_diffrn_radiation_type MoK\a
_diffrn_radiation_wavelength 0.71073
_diffrn_reflns_av_R_equivalents 0.0484
_diffrn_reflns_av_sigmaI/netI 0.0352
_diffrn_reflns_limit_h_max 20
_diffrn_reflns_limit_h_min -20
_diffrn_reflns_limit_k_max 11
_diffrn_reflns_limit_k_min -10
_diffrn_reflns_limit_l_max 35
_diffrn_reflns_limit_l_min -45
_diffrn_reflns_number 23800
_diffrn_reflns_theta_full 25.04
_diffrn_reflns_theta_max 25.04
_diffrn_reflns_theta_min 1.07
_exptl_absorpt_coefficient_mu 1.011
_exptl_absorpt_correction_T_max 0.8969
_exptl_absorpt_correction_T_min 0.5380
_exptl_absorpt_correction_type multi-scan
_exptl_absorpt_process_details sadabs
_exptl_crystal_colour RED
_exptl_crystal_density_diffrn 1.499
_exptl_crystal_density_method 'not measured'
_exptl_crystal_description bar
_exptl_crystal_F_000 2800
_exptl_crystal_size_max 0.70
_exptl_crystal_size_mid 0.17
_exptl_crystal_size_min 0.11
_refine_diff_density_max 0.566
_refine_diff_density_min -0.672
_refine_diff_density_rms 0.075
_refine_ls_extinction_method none
_refine_ls_goodness_of_fit_ref 1.061
_refine_ls_hydrogen_treatment constr
_refine_ls_matrix_type full
_refine_ls_number_parameters 406
_refine_ls_number_reflns 5265
_refine_ls_number_restraints 0
_refine_ls_restrained_S_all 1.061
_refine_ls_R_factor_all 0.0759
_refine_ls_R_factor_gt 0.0575
_refine_ls_shift/su_max 0.001
_refine_ls_shift/su_mean 0.000
_refine_ls_structure_factor_coef Fsqd
_refine_ls_weighting_details 'calc w=1/[\s^2^(Fo^2^)+(0.0626P)^2^+8.7928P] where P=(Fo^2^+2Fc^2^)/3'
_refine_ls_weighting_scheme calc
_refine_ls_wR_factor_gt 0.1361
_refine_ls_wR_factor_ref 0.1450
_reflns_number_gt 4118
_reflns_number_total 5265
_reflns_threshold_expression >2sigma(I)
_cod_data_source_file om800246s_si_002.cif
_cod_data_source_block 4
_cod_depositor_comments
;
The following automatic conversions were performed:

'_symmetry_cell_setting' value 'Orthorhombic' changed to
'orthorhombic' according to
/home/saulius/struct/CIF-dictionaries/cif_core.dic dictionary named
'cif_core.dic' version 2.4.1 from 2010-06-29.

Automatic conversion script
Id: cif_fix_values 1715 2011-07-08 13:25:40Z adriana 
;
_cod_original_cell_volume 5977.3(13)
_cod_original_sg_symbol_H-M Pbca
_cod_database_code 4071584

loop_
_symmetry_equiv_pos_as_xyz
'x, y, z'
'-x+1/2, -y, z+1/2'
'-x, y+1/2, -z+1/2'
'x+1/2, -y+1/2, -z'
'-x, -y, -z'
'x-1/2, y, -z-1/2'
'x, -y-1/2, z-1/2'
'-x-1/2, y-1/2, z'

loop_
_atom_site_label
_atom_site_type_symbol
_atom_site_fract_x
_atom_site_fract_y
_atom_site_fract_z
_atom_site_U_iso_or_equiv
_atom_site_adp_type
_atom_site_occupancy
_atom_site_symmetry_multiplicity
_atom_site_calc_flag
_atom_site_refinement_flags
Fe1 Fe 0.12170(3) 0.63631(6) 0.219428(14) 0.03952(19) Uani 1 1 d .
Fe2 Fe 0.12410(3) 0.69141(7) 0.031390(15) 0.04322(19) Uani 1 1 d .
C1 C 0.1937(2) 0.4896(4) 0.08684(9) 0.0344(8) Uani 1 1 d .
C2 C 0.1416(2) 0.3923(4) 0.10315(9) 0.0314(8) Uani 1 1 d .
C3 C 0.0812(2) 0.2949(5) 0.08819(9) 0.0399(9) Uani 1 1 d .
C4 C 0.0508(2) 0.2011(4) 0.11748(9) 0.0385(9) Uani 1 1 d .
H4 H 0.0781 0.1092 0.1146 0.046 Uiso 1 1 calc R
C5 C -0.0397(2) 0.1635(4) 0.11878(9) 0.0311(8) Uani 1 1 d .
C6 C -0.0694(2) 0.1227(4) 0.08179(10) 0.0404(9) Uani 1 1 d .
H6A H -0.0686 0.2071 0.0669 0.048 Uiso 1 1 calc R
H6B H -0.0336 0.0527 0.0716 0.048 Uiso 1 1 calc R
C7 C -0.1532(2) 0.0608(5) 0.08220(12) 0.0530(11) Uani 1 1 d .
H7A H -0.1898 0.1315 0.0915 0.064 Uiso 1 1 calc R
H7B H -0.1694 0.0377 0.0584 0.064 Uiso 1 1 calc R
C8 C -0.1561(3) -0.0729(5) 0.10475(13) 0.0610(13) Uani 1 1 d .
H8A H -0.2099 -0.1094 0.1054 0.073 Uiso 1 1 calc R
H8B H -0.1225 -0.1461 0.0945 0.073 Uiso 1 1 calc R
C9 C -0.1288(3) -0.0407(5) 0.14154(13) 0.0553(12) Uani 1 1 d .
H9A H -0.1268 -0.1290 0.1550 0.066 Uiso 1 1 calc R
H9B H -0.1667 0.0225 0.1528 0.066 Uiso 1 1 calc R
C10 C -0.0474(2) 0.0295(4) 0.14197(11) 0.0413(9) Uani 1 1 d .
H10A H -0.0085 -0.0404 0.1343 0.050 Uiso 1 1 calc R
H10B H -0.0347 0.0555 0.1661 0.050 Uiso 1 1 calc R
C11 C -0.0859(2) 0.2924(4) 0.13295(10) 0.0342(8) Uani 1 1 d .
C12 C -0.0947(3) 0.4142(5) 0.11252(13) 0.0527(11) Uani 1 1 d .
H12 H -0.0738 0.4155 0.0899 0.063 Uiso 1 1 calc R
C13 C -0.1341(3) 0.5348(5) 0.12505(16) 0.0688(15) Uani 1 1 d .
H13 H -0.1386 0.6153 0.1108 0.083 Uiso 1 1 calc R
C14 C -0.1658(3) 0.5363(5) 0.15783(17) 0.0702(16) Uani 1 1 d .
H14 H -0.1923 0.6170 0.1661 0.084 Uiso 1 1 calc R
C15 C -0.1584(3) 0.4180(6) 0.17836(14) 0.0648(14) Uani 1 1 d .
H15 H -0.1802 0.4177 0.2009 0.078 Uiso 1 1 calc R
C16 C -0.1187(2) 0.2975(5) 0.16621(11) 0.0476(10) Uani 1 1 d .
H16 H -0.1140 0.2182 0.1809 0.057 Uiso 1 1 calc R
C17 C 0.0854(2) 0.2666(4) 0.15041(9) 0.0352(9) Uani 1 1 d .
C18 C 0.1432(2) 0.3786(4) 0.13932(9) 0.0304(8) Uani 1 1 d .
C19 C 0.1947(2) 0.4671(4) 0.15876(9) 0.0344(8) Uani 1 1 d .
C20 C 0.1946(2) 0.4885(4) 0.19695(9) 0.0365(8) Uani 1 1 d .
C21 C 0.2396(2) 0.5984(5) 0.21387(10) 0.0430(10) Uani 1 1 d .
H21 H 0.2778 0.6621 0.2023 0.052 Uiso 1 1 calc R
C22 C 0.2194(3) 0.6008(5) 0.24991(11) 0.0555(12) Uani 1 1 d .
H22 H 0.2409 0.6667 0.2676 0.067 Uiso 1 1 calc R
C23 C 0.1628(3) 0.4930(5) 0.25612(11) 0.0567(12) Uani 1 1 d .
H23 H 0.1378 0.4714 0.2788 0.068 Uiso 1 1 calc R
C24 C 0.1465(3) 0.4232(5) 0.22360(10) 0.0464(10) Uani 1 1 d .
H24 H 0.1089 0.3445 0.2200 0.056 Uiso 1 1 calc R
C25 C 0.0923(4) 0.8047(10) 0.1891(3) 0.116(3) Uani 1 1 d .
H25 H 0.1260 0.8466 0.1707 0.139 Uiso 1 1 calc R
C26 C 0.0384(4) 0.6957(8) 0.18388(17) 0.087(2) Uani 1 1 d .
H26 H 0.0260 0.6480 0.1615 0.105 Uiso 1 1 calc R
C27 C 0.0032(3) 0.6699(7) 0.2165(2) 0.090(2) Uani 1 1 d .
H27 H -0.0392 0.6014 0.2218 0.108 Uiso 1 1 calc R
C28 C 0.0384(4) 0.7703(9) 0.23974(15) 0.090(2) Uani 1 1 d .
H28 H 0.0258 0.7826 0.2648 0.108 Uiso 1 1 calc R
C29 C 0.0906(5) 0.8450(8) 0.2216(3) 0.117(3) Uani 1 1 d .
H29 H 0.1239 0.9210 0.2316 0.140 Uiso 1 1 calc R
C30 C 0.1950(2) 0.5326(4) 0.04951(10) 0.0396(9) Uani 1 1 d .
C31 C 0.2417(2) 0.6507(5) 0.03710(10) 0.0449(10) Uani 1 1 d .
H31 H 0.2792 0.7070 0.0511 0.054 Uiso 1 1 calc R
C32 C 0.2243(3) 0.6714(5) 0.00119(12) 0.0578(12) Uani 1 1 d .
H32 H 0.2469 0.7460 -0.0139 0.069 Uiso 1 1 calc R
C33 C 0.1684(3) 0.5692(6) -0.00914(11) 0.0651(14) Uani 1 1 d .
H33 H 0.1451 0.5605 -0.0327 0.078 Uiso 1 1 calc R
C34 C 0.1493(3) 0.4831(5) 0.02037(11) 0.0562(12) Uani 1 1 d .
H34 H 0.1115 0.4033 0.0207 0.067 Uiso 1 1 calc R
C35 C 0.0852(3) 0.8966(6) 0.02749(19) 0.0813(17) Uani 1 1 d .
H35 H 0.1106 0.9739 0.0142 0.098 Uiso 1 1 calc R
C36 C 0.0279(3) 0.8068(7) 0.01540(14) 0.0746(16) Uani 1 1 d .
H36 H 0.0061 0.8073 -0.0085 0.090 Uiso 1 1 calc R
C37 C 0.0062(3) 0.7128(6) 0.04186(15) 0.0703(15) Uani 1 1 d .
H37 H -0.0337 0.6369 0.0399 0.084 Uiso 1 1 calc R
C38 C 0.0506(3) 0.7441(7) 0.07169(13) 0.0736(16) Uani 1 1 d .
H38 H 0.0471 0.6960 0.0946 0.088 Uiso 1 1 calc R
C39 C 0.1001(3) 0.8604(7) 0.06309(19) 0.087(2) Uani 1 1 d .
H39 H 0.1375 0.9083 0.0789 0.105 Uiso 1 1 calc R
N1 N 0.24867(19) 0.5575(4) 0.10653(8) 0.0426(8) Uani 1 1 d .
N2 N 0.24856(19) 0.5464(4) 0.14166(8) 0.0422(8) Uani 1 1 d .
O1 O 0.0709(4) 0.2249(9) 0.17995(18) 0.194(3) Uani 1 1 d .
O2 O 0.0661(4) 0.2771(9) 0.05847(15) 0.187(3) Uani 1 1 d .

loop_
_atom_site_aniso_label
_atom_site_aniso_U_11
_atom_site_aniso_U_22
_atom_site_aniso_U_33
_atom_site_aniso_U_23
_atom_site_aniso_U_13
_atom_site_aniso_U_12
Fe1 0.0389(3) 0.0440(4) 0.0356(3) -0.0042(3) -0.0018(2) 0.0074(2)
Fe2 0.0427(3) 0.0492(4) 0.0378(3) -0.0047(3) -0.0028(2) 0.0006(3)
C1 0.0347(19) 0.033(2) 0.035(2) -0.0067(16) 0.0060(16) 0.0000(16)
C2 0.0279(17) 0.0303(19) 0.036(2) -0.0044(15) 0.0038(14) 0.0032(15)
C3 0.037(2) 0.063(3) 0.0192(18) -0.0065(18) -0.0044(15) -0.0095(19)
C4 0.033(2) 0.047(2) 0.036(2) -0.0046(18) 0.0010(16) -0.0028(17)
C5 0.0283(18) 0.0301(19) 0.0350(19) 0.0008(15) -0.0015(15) -0.0016(15)
C6 0.040(2) 0.042(2) 0.038(2) -0.0079(18) -0.0034(17) -0.0062(17)
C7 0.039(2) 0.058(3) 0.061(3) -0.014(2) -0.008(2) -0.008(2)
C8 0.050(3) 0.043(3) 0.089(4) -0.009(3) 0.003(2) -0.013(2)
C9 0.055(3) 0.039(2) 0.072(3) 0.009(2) 0.003(2) -0.011(2)
C10 0.044(2) 0.032(2) 0.048(2) 0.0035(18) -0.0006(18) 0.0039(18)
C11 0.0304(18) 0.029(2) 0.043(2) 0.0000(17) -0.0046(16) -0.0018(16)
C12 0.056(3) 0.043(3) 0.058(3) 0.005(2) -0.004(2) 0.006(2)
C13 0.068(3) 0.033(3) 0.105(5) 0.005(3) -0.018(3) 0.011(2)
C14 0.047(3) 0.046(3) 0.118(5) -0.034(3) -0.007(3) 0.013(2)
C15 0.051(3) 0.063(3) 0.081(4) -0.027(3) 0.014(2) 0.006(2)
C16 0.048(2) 0.044(2) 0.050(2) -0.001(2) 0.0081(19) 0.002(2)
C17 0.035(2) 0.048(2) 0.0219(18) 0.0052(16) 0.0011(15) -0.0042(17)
C18 0.0271(17) 0.0287(19) 0.0355(19) -0.0032(15) 0.0004(14) 0.0039(15)
C19 0.0322(19) 0.034(2) 0.037(2) -0.0068(16) -0.0001(15) 0.0042(16)
C20 0.0345(19) 0.040(2) 0.035(2) -0.0013(17) -0.0031(16) 0.0079(17)
C21 0.038(2) 0.052(3) 0.039(2) -0.0100(19) -0.0077(17) 0.0044(19)
C22 0.059(3) 0.068(3) 0.039(2) -0.010(2) -0.017(2) 0.018(2)
C23 0.079(3) 0.064(3) 0.027(2) 0.008(2) 0.004(2) 0.021(3)
C24 0.059(3) 0.039(2) 0.041(2) 0.0084(18) 0.0065(19) 0.009(2)
C25 0.074(5) 0.107(7) 0.166(8) 0.084(6) 0.020(5) 0.044(5)
C26 0.089(4) 0.103(5) 0.071(4) -0.024(4) -0.039(3) 0.052(4)
C27 0.030(3) 0.085(4) 0.154(7) 0.030(4) -0.003(3) 0.003(3)
C28 0.067(4) 0.139(6) 0.065(4) -0.028(4) 0.007(3) 0.050(4)
C29 0.081(5) 0.068(5) 0.203(10) -0.033(6) -0.025(6) 0.034(4)
C30 0.044(2) 0.039(2) 0.036(2) -0.0082(17) 0.0052(17) 0.0023(18)
C31 0.043(2) 0.049(2) 0.043(2) 0.0030(19) 0.0090(18) 0.0037(19)
C32 0.068(3) 0.057(3) 0.048(3) 0.005(2) 0.020(2) 0.009(2)
C33 0.097(4) 0.067(3) 0.031(2) -0.011(2) 0.003(2) 0.014(3)
C34 0.077(3) 0.047(3) 0.044(2) -0.012(2) -0.004(2) -0.005(2)
C35 0.066(4) 0.064(4) 0.115(5) 0.011(3) 0.019(4) 0.017(3)
C36 0.061(3) 0.106(5) 0.057(3) 0.006(3) -0.010(3) 0.028(3)
C37 0.039(2) 0.090(4) 0.082(4) -0.002(3) 0.002(2) -0.003(3)
C38 0.065(3) 0.107(5) 0.049(3) -0.002(3) 0.007(3) 0.036(3)
C39 0.052(3) 0.089(4) 0.121(5) -0.070(4) -0.018(3) 0.022(3)
N1 0.0419(18) 0.046(2) 0.0395(18) -0.0058(15) 0.0037(15) -0.0116(15)
N2 0.0410(18) 0.047(2) 0.0389(18) -0.0060(15) 0.0008(15) -0.0103(15)
O1 0.190(7) 0.238(8) 0.153(6) -0.013(6) -0.021(5) -0.078(7)
O2 0.170(6) 0.287(9) 0.105(4) 0.002(5) 0.005(4) -0.140(6)

loop_
_atom_type_symbol
_atom_type_description
_atom_type_scat_dispersion_real
_atom_type_scat_dispersion_imag
_atom_type_scat_source
C C 0.0033 0.0016 'International Tables Vol C Tables 4.2.6.8 and 6.1.1.4'
H H 0.0000 0.0000 'International Tables Vol C Tables 4.2.6.8 and 6.1.1.4'
N N 0.0061 0.0033 'International Tables Vol C Tables 4.2.6.8 and 6.1.1.4'
O O 0.0106 0.0060 'International Tables Vol C Tables 4.2.6.8 and 6.1.1.4'
Fe Fe 0.3463 0.8444 'International Tables Vol C Tables 4.2.6.8 and 6.1.1.4'

loop_
_geom_angle_atom_site_label_1
_geom_angle_atom_site_label_2
_geom_angle_atom_site_label_3
_geom_angle
C25 Fe1 C29 37.4(3)
C25 Fe1 C26 40.0(3)
C29 Fe1 C26 65.4(3)
C25 Fe1 C27 66.7(3)
C29 Fe1 C27 66.2(3)
C26 Fe1 C27 40.2(2)
C25 Fe1 C21 108.5(2)
C29 Fe1 C21 115.2(3)
C26 Fe1 C21 131.1(3)
C27 Fe1 C21 170.8(3)
C25 Fe1 C28 64.3(3)
C29 Fe1 C28 37.9(3)
C26 Fe1 C28 66.7(2)
C27 Fe1 C28 40.9(3)
C21 Fe1 C28 145.4(3)
C25 Fe1 C20 116.0(3)
C29 Fe1 C20 145.9(4)
C26 Fe1 C20 109.00(19)
C27 Fe1 C20 132.7(3)
C21 Fe1 C20 41.14(15)
C28 Fe1 C20 173.4(3)
C25 Fe1 C24 149.1(4)
C29 Fe1 C24 172.5(4)
C26 Fe1 C24 117.5(2)
C27 Fe1 C24 111.0(2)
C21 Fe1 C24 68.72(18)
C28 Fe1 C24 135.5(3)
C20 Fe1 C24 41.17(15)
C25 Fe1 C22 130.6(3)
C29 Fe1 C22 110.1(3)
C26 Fe1 C22 169.2(3)
C27 Fe1 C22 148.5(3)
C21 Fe1 C22 40.51(16)
C28 Fe1 C22 116.3(2)
C20 Fe1 C22 68.87(16)
C24 Fe1 C22 68.38(19)
C25 Fe1 C23 169.1(4)
C29 Fe1 C23 133.5(4)
C26 Fe1 C23 149.9(3)
C27 Fe1 C23 118.1(2)
C21 Fe1 C23 68.06(18)
C28 Fe1 C23 112.1(2)
C20 Fe1 C23 68.82(16)
C24 Fe1 C23 40.70(17)
C22 Fe1 C23 40.23(19)
C39 Fe2 C30 119.1(2)
C39 Fe2 C38 40.6(2)
C30 Fe2 C38 106.39(19)
C39 Fe2 C35 40.9(3)
C30 Fe2 C35 155.0(2)
C38 Fe2 C35 68.2(2)
C39 Fe2 C31 106.1(2)
C30 Fe2 C31 41.43(16)
C38 Fe2 C31 124.17(19)
C35 Fe2 C31 120.0(2)
C39 Fe2 C34 155.3(3)
C30 Fe2 C34 41.11(16)
C38 Fe2 C34 120.9(2)
C35 Fe2 C34 162.7(2)
C31 Fe2 C34 68.85(19)
C39 Fe2 C37 67.2(2)
C30 Fe2 C37 125.6(2)
C38 Fe2 C37 39.9(2)
C35 Fe2 C37 66.8(2)
C31 Fe2 C37 161.9(2)
C34 Fe2 C37 109.7(2)
C39 Fe2 C36 66.8(2)
C30 Fe2 C36 163.2(2)
C38 Fe2 C36 67.1(2)
C35 Fe2 C36 39.0(2)
C31 Fe2 C36 155.2(2)
C34 Fe2 C36 127.5(2)
C37 Fe2 C36 39.6(2)
C39 Fe2 C32 124.6(2)
C30 Fe2 C32 68.69(17)
C38 Fe2 C32 161.2(2)
C35 Fe2 C32 108.2(2)
C31 Fe2 C32 40.34(16)
C34 Fe2 C32 68.0(2)
C37 Fe2 C32 157.2(2)
C36 Fe2 C32 122.5(2)
C39 Fe2 C33 161.7(3)
C30 Fe2 C33 68.49(17)
C38 Fe2 C33 157.0(3)
C35 Fe2 C33 125.9(2)
C31 Fe2 C33 67.74(19)
C34 Fe2 C33 40.51(18)
C37 Fe2 C33 123.7(2)
C36 Fe2 C33 111.0(2)
C32 Fe2 C33 39.8(2)
N1 C1 C2 119.2(3)
N1 C1 C30 113.3(3)
C2 C1 C30 127.5(3)
C18 C2 C1 119.1(3)
C18 C2 C3 109.7(3)
C1 C2 C3 131.2(3)
O2 C3 C2 127.4(4)
O2 C3 C4 123.8(5)
C2 C3 C4 108.0(3)
C3 C4 C17 104.1(3)
C3 C4 C5 119.0(3)
C17 C4 C5 116.2(3)
C11 C5 C10 113.3(3)
C11 C5 C6 110.5(3)
C10 C5 C6 107.1(3)
C11 C5 C4 109.3(3)
C10 C5 C4 106.4(3)
C6 C5 C4 110.1(3)
C7 C6 C5 112.7(3)
C8 C7 C6 110.4(4)
C9 C8 C7 110.5(4)
C8 C9 C10 111.9(4)
C9 C10 C5 114.9(3)
C16 C11 C12 116.1(4)
C16 C11 C5 123.6(3)
C12 C11 C5 120.2(4)
C11 C12 C13 121.7(5)
C14 C13 C12 120.8(5)
C13 C14 C15 118.8(4)
C14 C15 C16 120.9(5)
C11 C16 C15 121.8(4)
O1 C17 C18 128.3(5)
O1 C17 C4 123.9(5)
C18 C17 C4 107.7(3)
C2 C18 C19 118.6(3)
C2 C18 C17 109.5(3)
C19 C18 C17 131.9(3)
N2 C19 C18 119.3(3)
N2 C19 C20 113.9(3)
C18 C19 C20 126.7(3)
C21 C20 C24 106.8(3)
C21 C20 C19 122.8(3)
C24 C20 C19 130.0(4)
C21 C20 Fe1 69.3(2)
C24 C20 Fe1 69.5(2)
C19 C20 Fe1 120.6(2)
C22 C21 C20 108.6(4)
C22 C21 Fe1 70.1(2)
C20 C21 Fe1 69.6(2)
C23 C22 C21 108.4(4)
C23 C22 Fe1 70.3(3)
C21 C22 Fe1 69.4(2)
C22 C23 C24 108.2(4)
C22 C23 Fe1 69.5(2)
C24 C23 Fe1 69.2(2)
C23 C24 C20 108.0(4)
C23 C24 Fe1 70.1(2)
C20 C24 Fe1 69.3(2)
C29 C25 C26 109.7(8)
C29 C25 Fe1 71.6(5)
C26 C25 Fe1 70.6(4)
C25 C26 C27 106.4(6)
C25 C26 Fe1 69.4(3)
C27 C26 Fe1 69.9(3)
C26 C27 C28 105.0(5)
C26 C27 Fe1 69.8(3)
C28 C27 Fe1 69.8(3)
C29 C28 C27 107.8(6)
C29 C28 Fe1 70.5(3)
C27 C28 Fe1 69.3(3)
C25 C29 C28 111.1(8)
C25 C29 Fe1 71.0(4)
C28 C29 Fe1 71.6(4)
C34 C30 C31 106.9(4)
C34 C30 C1 130.6(4)
C31 C30 C1 122.2(3)
C34 C30 Fe2 69.8(2)
C31 C30 Fe2 69.5(2)
C1 C30 Fe2 121.2(3)
C32 C31 C30 108.0(4)
C32 C31 Fe2 70.6(3)
C30 C31 Fe2 69.1(2)
C33 C32 C31 108.6(4)
C33 C32 Fe2 70.3(3)
C31 C32 Fe2 69.1(2)
C32 C33 C34 108.6(4)
C32 C33 Fe2 69.9(3)
C34 C33 Fe2 68.9(2)
C33 C34 C30 107.9(4)
C33 C34 Fe2 70.6(3)
C30 C34 Fe2 69.1(2)
C36 C35 C39 107.5(5)
C36 C35 Fe2 70.9(3)
C39 C35 Fe2 69.4(3)
C35 C36 C37 109.5(5)
C35 C36 Fe2 70.1(3)
C37 C36 Fe2 70.1(3)
C36 C37 C38 108.4(5)
C36 C37 Fe2 70.2(3)
C38 C37 Fe2 69.7(3)
C37 C38 C39 107.0(5)
C37 C38 Fe2 70.4(3)
C39 C38 Fe2 69.5(3)
C38 C39 C35 107.5(5)
C38 C39 Fe2 69.9(3)
C35 C39 Fe2 69.8(3)
N2 N1 C1 121.0(3)
N1 N2 C19 121.8(3)

loop_
_geom_bond_atom_site_label_1
_geom_bond_atom_site_label_2
_geom_bond_distance
Fe1 C25 2.011(6)
Fe1 C29 2.019(7)
Fe1 C26 2.026(5)
Fe1 C27 2.027(5)
Fe1 C21 2.032(4)
Fe1 C28 2.033(5)
Fe1 C20 2.035(4)
Fe1 C24 2.039(4)
Fe1 C22 2.041(4)
Fe1 C23 2.051(4)
Fe2 C39 2.024(5)
Fe2 C30 2.025(4)
Fe2 C38 2.030(5)
Fe2 C35 2.030(6)
Fe2 C31 2.031(4)
Fe2 C34 2.034(5)
Fe2 C37 2.039(5)
Fe2 C36 2.040(5)
Fe2 C32 2.051(4)
Fe2 C33 2.056(4)
C1 N1 1.349(5)
C1 C2 1.407(5)
C1 C30 1.473(5)
C2 C18 1.379(5)
C2 C3 1.480(5)
C3 O2 1.168(6)
C3 C4 1.505(5)
C4 C17 1.509(5)
C4 C5 1.568(5)
C5 C11 1.531(5)
C5 C10 1.535(5)
C5 C6 1.539(5)
C6 C7 1.527(5)
C7 C8 1.514(6)
C8 C9 1.501(7)
C9 C10 1.521(5)
C11 C16 1.379(5)
C11 C12 1.385(6)
C12 C13 1.390(7)
C13 C14 1.355(7)
C14 C15 1.357(7)
C15 C16 1.388(6)
C17 O1 1.212(7)
C17 C18 1.490(5)
C18 C19 1.408(5)
C19 N2 1.340(5)
C19 C20 1.464(5)
C20 C21 1.429(5)
C20 C24 1.433(5)
C21 C22 1.410(6)
C22 C23 1.407(7)
C23 C24 1.422(6)
C25 C29 1.292(11)
C25 C26 1.379(10)
C26 C27 1.394(9)
C27 C28 1.418(9)
C28 C29 1.317(11)
C30 C34 1.425(6)
C30 C31 1.435(6)
C31 C32 1.408(6)
C32 C33 1.398(7)
C33 C34 1.416(6)
C35 C36 1.359(8)
C35 C39 1.415(9)
C36 C37 1.383(7)
C37 C38 1.389(7)
C38 C39 1.408(8)
N1 N2 1.337(4)

loop_
_geom_torsion_atom_site_label_1
_geom_torsion_atom_site_label_2
_geom_torsion_atom_site_label_3
_geom_torsion_atom_site_label_4
_geom_torsion
N1 C1 C2 C18 5.9(5)
C30 C1 C2 C18 -172.1(3)
N1 C1 C2 C3 -174.1(4)
C30 C1 C2 C3 7.9(6)
C18 C2 C3 O2 -177.8(7)
C1 C2 C3 O2 2.2(9)
C18 C2 C3 C4 -7.6(4)
C1 C2 C3 C4 172.4(4)
O2 C3 C4 C17 -179.6(6)
C2 C3 C4 C17 9.7(4)
O2 C3 C4 C5 -48.3(8)
C2 C3 C4 C5 141.1(3)
C3 C4 C5 C11 -77.1(4)
C17 C4 C5 C11 48.7(4)
C3 C4 C5 C10 160.2(3)
C17 C4 C5 C10 -74.0(4)
C3 C4 C5 C6 44.4(5)
C17 C4 C5 C6 170.2(3)
C11 C5 C6 C7 -68.8(4)
C10 C5 C6 C7 55.0(4)
C4 C5 C6 C7 170.3(3)
C5 C6 C7 C8 -59.8(5)
C6 C7 C8 C9 57.4(5)
C7 C8 C9 C10 -54.1(5)
C8 C9 C10 C5 53.4(5)
C11 C5 C10 C9 70.1(4)
C6 C5 C10 C9 -52.0(4)
C4 C5 C10 C9 -169.7(3)
C10 C5 C11 C16 11.6(5)
C6 C5 C11 C16 131.8(4)
C4 C5 C11 C16 -106.9(4)
C10 C5 C11 C12 -170.3(3)
C6 C5 C11 C12 -50.2(5)
C4 C5 C11 C12 71.1(4)
C16 C11 C12 C13 0.3(6)
C5 C11 C12 C13 -177.9(4)
C11 C12 C13 C14 -0.5(7)
C12 C13 C14 C15 0.2(8)
C13 C14 C15 C16 0.3(8)
C12 C11 C16 C15 0.2(6)
C5 C11 C16 C15 178.3(4)
C14 C15 C16 C11 -0.5(7)
C3 C4 C17 O1 176.0(6)
C5 C4 C17 O1 43.0(7)
C3 C4 C17 C18 -8.5(4)
C5 C4 C17 C18 -141.5(3)
C1 C2 C18 C19 2.6(5)
C3 C2 C18 C19 -177.4(3)
C1 C2 C18 C17 -178.0(3)
C3 C2 C18 C17 2.1(4)
O1 C17 C18 C2 179.5(7)
C4 C17 C18 C2 4.3(4)
O1 C17 C18 C19 -1.1(9)
C4 C17 C18 C19 -176.4(4)
C2 C18 C19 N2 -9.6(5)
C17 C18 C19 N2 171.1(4)
C2 C18 C19 C20 167.6(3)
C17 C18 C19 C20 -11.7(6)
N2 C19 C20 C21 8.5(5)
C18 C19 C20 C21 -168.8(3)
N2 C19 C20 C24 -179.7(4)
C18 C19 C20 C24 3.0(6)
N2 C19 C20 Fe1 92.3(4)
C18 C19 C20 Fe1 -85.0(4)
C25 Fe1 C20 C21 88.8(4)
C29 Fe1 C20 C21 57.7(6)
C26 Fe1 C20 C21 131.6(3)
C27 Fe1 C20 C21 170.3(3)
C28 Fe1 C20 C21 180(100)
C24 Fe1 C20 C21 -118.1(3)
C22 Fe1 C20 C21 -37.2(2)
C23 Fe1 C20 C21 -80.5(3)
C25 Fe1 C20 C24 -153.1(4)
C29 Fe1 C20 C24 175.8(5)
C26 Fe1 C20 C24 -110.3(4)
C27 Fe1 C20 C24 -71.6(4)
C21 Fe1 C20 C24 118.1(3)
C28 Fe1 C20 C24 -62(2)
C22 Fe1 C20 C24 80.9(3)
C23 Fe1 C20 C24 37.6(3)
C25 Fe1 C20 C19 -27.9(5)
C29 Fe1 C20 C19 -59.1(6)
C26 Fe1 C20 C19 14.8(4)
C27 Fe1 C20 C19 53.5(4)
C21 Fe1 C20 C19 -116.7(4)
C28 Fe1 C20 C19 63(2)
C24 Fe1 C20 C19 125.2(4)
C22 Fe1 C20 C19 -153.9(4)
C23 Fe1 C20 C19 162.8(4)
C24 C20 C21 C22 -0.3(4)
C19 C20 C21 C22 173.2(3)
Fe1 C20 C21 C22 59.4(3)
C24 C20 C21 Fe1 -59.7(3)
C19 C20 C21 Fe1 113.8(3)
C25 Fe1 C21 C22 131.6(5)
C29 Fe1 C21 C22 91.8(5)
C26 Fe1 C21 C22 170.3(4)
C27 Fe1 C21 C22 -171.0(13)
C28 Fe1 C21 C22 60.3(5)
C20 Fe1 C21 C22 -119.8(4)
C24 Fe1 C21 C22 -81.2(3)
C23 Fe1 C21 C22 -37.3(3)
C25 Fe1 C21 C20 -108.6(4)
C29 Fe1 C21 C20 -148.4(4)
C26 Fe1 C21 C20 -69.9(4)
C27 Fe1 C21 C20 -51.2(14)
C28 Fe1 C21 C20 -180.0(4)
C24 Fe1 C21 C20 38.6(2)
C22 Fe1 C21 C20 119.8(4)
C23 Fe1 C21 C20 82.5(3)
C20 C21 C22 C23 0.6(5)
Fe1 C21 C22 C23 59.7(3)
C20 C21 C22 Fe1 -59.1(3)
C25 Fe1 C22 C23 171.5(5)
C29 Fe1 C22 C23 134.7(4)
C26 Fe1 C22 C23 -162.3(11)
C27 Fe1 C22 C23 57.7(5)
C21 Fe1 C22 C23 -119.5(4)
C28 Fe1 C22 C23 93.8(4)
C20 Fe1 C22 C23 -81.8(3)
C24 Fe1 C22 C23 -37.4(2)
C25 Fe1 C22 C21 -69.0(5)
C29 Fe1 C22 C21 -105.8(4)
C26 Fe1 C22 C21 -42.8(12)
C27 Fe1 C22 C21 177.2(4)
C28 Fe1 C22 C21 -146.6(4)
C20 Fe1 C22 C21 37.8(3)
C24 Fe1 C22 C21 82.1(3)
C23 Fe1 C22 C21 119.5(4)
C21 C22 C23 C24 -0.6(5)
Fe1 C22 C23 C24 58.5(3)
C21 C22 C23 Fe1 -59.1(3)
C25 Fe1 C23 C22 -36.3(15)
C29 Fe1 C23 C22 -67.0(5)
C26 Fe1 C23 C22 173.5(4)
C27 Fe1 C23 C22 -150.0(3)
C21 Fe1 C23 C22 37.5(2)
C28 Fe1 C23 C22 -105.1(4)
C20 Fe1 C23 C22 81.9(3)
C24 Fe1 C23 C22 120.0(4)
C25 Fe1 C23 C24 -156.3(13)
C29 Fe1 C23 C24 173.0(4)
C26 Fe1 C23 C24 53.5(5)
C27 Fe1 C23 C24 90.0(4)
C21 Fe1 C23 C24 -82.4(3)
C28 Fe1 C23 C24 135.0(4)
C20 Fe1 C23 C24 -38.1(3)
C22 Fe1 C23 C24 -120.0(4)
C22 C23 C24 C20 0.5(5)
Fe1 C23 C24 C20 59.2(3)
C22 C23 C24 Fe1 -58.7(3)
C21 C20 C24 C23 -0.1(4)
C19 C20 C24 C23 -173.0(4)
Fe1 C20 C24 C23 -59.7(3)
C21 C20 C24 Fe1 59.5(3)
C19 C20 C24 Fe1 -113.3(4)
C25 Fe1 C24 C23 171.5(5)
C29 Fe1 C24 C23 -42(2)
C26 Fe1 C24 C23 -152.9(4)
C27 Fe1 C24 C23 -109.2(4)
C21 Fe1 C24 C23 80.7(3)
C28 Fe1 C24 C23 -69.1(4)
C20 Fe1 C24 C23 119.2(4)
C22 Fe1 C24 C23 37.0(3)
C25 Fe1 C24 C20 52.3(6)
C29 Fe1 C24 C20 -162(2)
C26 Fe1 C24 C20 87.9(3)
C27 Fe1 C24 C20 131.6(3)
C21 Fe1 C24 C20 -38.5(2)
C28 Fe1 C24 C20 171.7(3)
C22 Fe1 C24 C20 -82.2(3)
C23 Fe1 C24 C20 -119.2(4)
C26 Fe1 C25 C29 119.5(7)
C27 Fe1 C25 C29 80.8(6)
C21 Fe1 C25 C29 -107.6(5)
C28 Fe1 C25 C29 35.8(5)
C20 Fe1 C25 C29 -151.5(5)
C24 Fe1 C25 C29 173.1(5)
C22 Fe1 C25 C29 -67.8(6)
C23 Fe1 C25 C29 -37.6(16)
C29 Fe1 C25 C26 -119.5(7)
C27 Fe1 C25 C26 -38.7(4)
C21 Fe1 C25 C26 132.9(4)
C28 Fe1 C25 C26 -83.8(4)
C20 Fe1 C25 C26 89.0(5)
C24 Fe1 C25 C26 53.6(7)
C22 Fe1 C25 C26 172.6(4)
C23 Fe1 C25 C26 -157.1(12)
C29 C25 C26 C27 -0.8(7)
Fe1 C25 C26 C27 60.5(4)
C29 C25 C26 Fe1 -61.3(5)
C29 Fe1 C26 C25 35.6(5)
C27 Fe1 C26 C25 117.2(6)
C21 Fe1 C26 C25 -67.3(6)
C28 Fe1 C26 C25 77.2(5)
C20 Fe1 C26 C25 -108.1(5)
C24 Fe1 C26 C25 -152.2(5)
C22 Fe1 C26 C25 -31.4(13)
C23 Fe1 C26 C25 171.6(5)
C25 Fe1 C26 C27 -117.2(6)
C29 Fe1 C26 C27 -81.7(5)
C21 Fe1 C26 C27 175.4(4)
C28 Fe1 C26 C27 -40.0(4)
C20 Fe1 C26 C27 134.6(4)
C24 Fe1 C26 C27 90.5(4)
C22 Fe1 C26 C27 -148.7(10)
C23 Fe1 C26 C27 54.3(6)
C25 C26 C27 C28 1.1(6)
Fe1 C26 C27 C28 61.3(4)
C25 C26 C27 Fe1 -60.2(4)
C25 Fe1 C27 C26 38.4(4)
C29 Fe1 C27 C26 79.4(5)
C21 Fe1 C27 C26 -22.0(16)
C28 Fe1 C27 C26 115.5(6)
C20 Fe1 C27 C26 -66.2(5)
C24 Fe1 C27 C26 -108.2(4)
C22 Fe1 C27 C26 169.3(4)
C23 Fe1 C27 C26 -152.5(4)
C25 Fe1 C27 C28 -77.0(5)
C29 Fe1 C27 C28 -36.1(4)
C26 Fe1 C27 C28 -115.5(6)
C21 Fe1 C27 C28 -137.4(13)
C20 Fe1 C27 C28 178.3(4)
C24 Fe1 C27 C28 136.4(4)
C22 Fe1 C27 C28 53.8(6)
C23 Fe1 C27 C28 92.1(4)
C26 C27 C28 C29 -1.1(7)
Fe1 C27 C28 C29 60.2(4)
C26 C27 C28 Fe1 -61.4(4)
C25 Fe1 C28 C29 -35.3(5)
C26 Fe1 C28 C29 -79.3(5)
C27 Fe1 C28 C29 -118.7(6)
C21 Fe1 C28 C29 50.3(7)
C20 Fe1 C28 C29 -129(2)
C24 Fe1 C28 C29 174.5(5)
C22 Fe1 C28 C29 89.3(6)
C23 Fe1 C28 C29 133.4(5)
C25 Fe1 C28 C27 83.4(5)
C29 Fe1 C28 C27 118.7(6)
C26 Fe1 C28 C27 39.4(4)
C21 Fe1 C28 C27 169.0(4)
C20 Fe1 C28 C27 -11(2)
C24 Fe1 C28 C27 -66.8(5)
C22 Fe1 C28 C27 -152.0(4)
C23 Fe1 C28 C27 -107.9(4)
C26 C25 C29 C28 0.1(9)
Fe1 C25 C29 C28 -60.6(5)
C26 C25 C29 Fe1 60.6(5)
C27 C28 C29 C25 0.7(8)
Fe1 C28 C29 C25 60.2(5)
C27 C28 C29 Fe1 -59.5(4)
C26 Fe1 C29 C25 -37.9(5)
C27 Fe1 C29 C25 -82.2(6)
C21 Fe1 C29 C25 87.8(6)
C28 Fe1 C29 C25 -121.1(8)
C20 Fe1 C29 C25 49.9(8)
C24 Fe1 C29 C25 -151.8(19)
C22 Fe1 C29 C25 131.5(5)
C23 Fe1 C29 C25 170.8(5)
C25 Fe1 C29 C28 121.1(8)
C26 Fe1 C29 C28 83.1(5)
C27 Fe1 C29 C28 38.8(4)
C21 Fe1 C29 C28 -151.1(4)
C20 Fe1 C29 C28 171.0(4)
C24 Fe1 C29 C28 -31(2)
C22 Fe1 C29 C28 -107.4(5)
C23 Fe1 C29 C28 -68.1(6)
N1 C1 C30 C34 177.5(4)
C2 C1 C30 C34 -4.5(7)
N1 C1 C30 C31 -9.1(5)
C2 C1 C30 C31 168.9(4)
N1 C1 C30 Fe2 -93.3(4)
C2 C1 C30 Fe2 84.8(4)
C39 Fe2 C30 C34 160.7(3)
C38 Fe2 C30 C34 118.6(3)
C35 Fe2 C30 C34 -168.0(5)
C31 Fe2 C30 C34 -118.0(3)
C37 Fe2 C30 C34 79.1(3)
C36 Fe2 C30 C34 54.1(7)
C32 Fe2 C30 C34 -80.6(3)
C33 Fe2 C30 C34 -37.7(3)
C39 Fe2 C30 C31 -81.3(3)
C38 Fe2 C30 C31 -123.5(3)
C35 Fe2 C30 C31 -50.0(5)
C34 Fe2 C30 C31 118.0(3)
C37 Fe2 C30 C31 -162.9(3)
C36 Fe2 C30 C31 172.0(6)
C32 Fe2 C30 C31 37.4(2)
C33 Fe2 C30 C31 80.3(3)
C39 Fe2 C30 C1 34.7(4)
C38 Fe2 C30 C1 -7.4(4)
C35 Fe2 C30 C1 66.0(6)
C31 Fe2 C30 C1 116.0(4)
C34 Fe2 C30 C1 -126.0(4)
C37 Fe2 C30 C1 -46.9(4)
C36 Fe2 C30 C1 -71.9(7)
C32 Fe2 C30 C1 153.4(4)
C33 Fe2 C30 C1 -163.7(4)
C34 C30 C31 C32 0.0(5)
C1 C30 C31 C32 -174.8(4)
Fe2 C30 C31 C32 -60.1(3)
C34 C30 C31 Fe2 60.0(3)
C1 C30 C31 Fe2 -114.7(3)
C39 Fe2 C31 C32 -125.0(4)
C30 Fe2 C31 C32 119.1(4)
C38 Fe2 C31 C32 -165.6(3)
C35 Fe2 C31 C32 -82.9(4)
C34 Fe2 C31 C32 80.6(3)
C37 Fe2 C31 C32 169.4(6)
C36 Fe2 C31 C32 -55.5(6)
C33 Fe2 C31 C32 36.8(3)
C39 Fe2 C31 C30 116.0(3)
C38 Fe2 C31 C30 75.3(3)
C35 Fe2 C31 C30 158.1(3)
C34 Fe2 C31 C30 -38.5(2)
C37 Fe2 C31 C30 50.4(8)
C36 Fe2 C31 C30 -174.5(4)
C32 Fe2 C31 C30 -119.1(4)
C33 Fe2 C31 C30 -82.3(3)
C30 C31 C32 C33 -0.3(5)
Fe2 C31 C32 C33 -59.4(3)
C30 C31 C32 Fe2 59.1(3)
C39 Fe2 C32 C33 -167.0(3)
C30 Fe2 C32 C33 81.6(3)
C38 Fe2 C32 C33 159.7(6)
C35 Fe2 C32 C33 -124.8(3)
C31 Fe2 C32 C33 119.9(4)
C34 Fe2 C32 C33 37.2(3)
C37 Fe2 C32 C33 -51.6(7)
C36 Fe2 C32 C33 -84.3(4)
C39 Fe2 C32 C31 73.1(4)
C30 Fe2 C32 C31 -38.4(3)
C38 Fe2 C32 C31 39.7(8)
C35 Fe2 C32 C31 115.3(3)
C34 Fe2 C32 C31 -82.8(3)
C37 Fe2 C32 C31 -171.5(5)
C36 Fe2 C32 C31 155.8(3)
C33 Fe2 C32 C31 -119.9(4)
C31 C32 C33 C34 0.5(5)
Fe2 C32 C33 C34 -58.2(3)
C31 C32 C33 Fe2 58.6(3)
C39 Fe2 C33 C32 36.3(8)
C30 Fe2 C33 C32 -82.1(3)
C38 Fe2 C33 C32 -163.4(5)
C35 Fe2 C33 C32 74.5(4)
C31 Fe2 C33 C32 -37.3(3)
C34 Fe2 C33 C32 -120.4(4)
C37 Fe2 C33 C32 158.6(3)
C36 Fe2 C33 C32 116.0(3)
C39 Fe2 C33 C34 156.6(6)
C30 Fe2 C33 C34 38.2(3)
C38 Fe2 C33 C34 -43.0(6)
C35 Fe2 C33 C34 -165.2(3)
C31 Fe2 C33 C34 83.0(3)
C37 Fe2 C33 C34 -81.0(4)
C36 Fe2 C33 C34 -123.7(3)
C32 Fe2 C33 C34 120.4(4)
C32 C33 C34 C30 -0.5(5)
Fe2 C33 C34 C30 -59.3(3)
C32 C33 C34 Fe2 58.8(3)
C31 C30 C34 C33 0.3(5)
C1 C30 C34 C33 174.5(4)
Fe2 C30 C34 C33 60.2(3)
C31 C30 C34 Fe2 -59.9(3)
C1 C30 C34 Fe2 114.3(4)
C39 Fe2 C34 C33 -162.7(5)
C30 Fe2 C34 C33 -118.9(4)
C38 Fe2 C34 C33 161.9(3)
C35 Fe2 C34 C33 44.0(9)
C31 Fe2 C34 C33 -80.1(3)
C37 Fe2 C34 C33 119.2(3)
C36 Fe2 C34 C33 78.3(4)
C32 Fe2 C34 C33 -36.6(3)
C39 Fe2 C34 C30 -43.8(6)
C38 Fe2 C34 C30 -79.2(3)
C35 Fe2 C34 C30 162.9(7)
C31 Fe2 C34 C30 38.8(2)
C37 Fe2 C34 C30 -121.9(3)
C36 Fe2 C34 C30 -162.8(3)
C32 Fe2 C34 C30 82.3(3)
C33 Fe2 C34 C30 118.9(4)
C39 Fe2 C35 C36 -118.1(5)
C30 Fe2 C35 C36 -162.0(4)
C38 Fe2 C35 C36 -80.0(4)
C31 Fe2 C35 C36 162.1(3)
C34 Fe2 C35 C36 45.2(9)
C37 Fe2 C35 C36 -36.7(3)
C32 Fe2 C35 C36 119.6(4)
C33 Fe2 C35 C36 79.1(4)
C30 Fe2 C35 C39 -43.9(6)
C38 Fe2 C35 C39 38.1(3)
C31 Fe2 C35 C39 -79.8(4)
C34 Fe2 C35 C39 163.3(7)
C37 Fe2 C35 C39 81.5(4)
C36 Fe2 C35 C39 118.1(5)
C32 Fe2 C35 C39 -122.3(4)
C33 Fe2 C35 C39 -162.8(3)
C39 C35 C36 C37 -0.7(6)
Fe2 C35 C36 C37 59.2(4)
C39 C35 C36 Fe2 -59.9(4)
C39 Fe2 C36 C35 38.9(4)
C30 Fe2 C36 C35 153.3(6)
C38 Fe2 C36 C35 83.2(4)
C31 Fe2 C36 C35 -39.3(6)
C34 Fe2 C36 C35 -164.5(4)
C37 Fe2 C36 C35 120.6(5)
C32 Fe2 C36 C35 -78.5(4)
C33 Fe2 C36 C35 -121.5(4)
C39 Fe2 C36 C37 -81.7(4)
C30 Fe2 C36 C37 32.7(8)
C38 Fe2 C36 C37 -37.4(4)
C35 Fe2 C36 C37 -120.6(5)
C31 Fe2 C36 C37 -159.9(4)
C34 Fe2 C36 C37 74.9(4)
C32 Fe2 C36 C37 160.9(3)
C33 Fe2 C36 C37 117.8(4)
C35 C36 C37 C38 0.3(6)
Fe2 C36 C37 C38 59.5(4)
C35 C36 C37 Fe2 -59.2(4)
C39 Fe2 C37 C36 80.7(4)
C30 Fe2 C37 C36 -168.9(3)
C38 Fe2 C37 C36 119.4(5)
C35 Fe2 C37 C36 36.1(4)
C31 Fe2 C37 C36 152.3(6)
C34 Fe2 C37 C36 -125.6(4)
C32 Fe2 C37 C36 -45.6(7)
C33 Fe2 C37 C36 -82.6(4)
C39 Fe2 C37 C38 -38.7(4)
C30 Fe2 C37 C38 71.7(4)
C35 Fe2 C37 C38 -83.3(4)
C31 Fe2 C37 C38 32.9(9)
C34 Fe2 C37 C38 115.0(4)
C36 Fe2 C37 C38 -119.4(5)
C32 Fe2 C37 C38 -164.9(5)
C33 Fe2 C37 C38 158.0(4)
C36 C37 C38 C39 0.3(6)
Fe2 C37 C38 C39 60.1(3)
C36 C37 C38 Fe2 -59.8(4)
C39 Fe2 C38 C37 117.8(5)
C30 Fe2 C38 C37 -126.4(3)
C35 Fe2 C38 C37 79.5(4)
C31 Fe2 C38 C37 -168.2(3)
C34 Fe2 C38 C37 -84.1(4)
C36 Fe2 C38 C37 37.1(4)
C32 Fe2 C38 C37 161.8(6)
C33 Fe2 C38 C37 -52.9(7)
C30 Fe2 C38 C39 115.9(3)
C35 Fe2 C38 C39 -38.3(3)
C31 Fe2 C38 C39 74.0(4)
C34 Fe2 C38 C39 158.2(3)
C37 Fe2 C38 C39 -117.8(5)
C36 Fe2 C38 C39 -80.6(4)
C32 Fe2 C38 C39 44.0(8)
C33 Fe2 C38 C39 -170.7(5)
C37 C38 C39 C35 -0.7(6)
Fe2 C38 C39 C35 59.9(4)
C37 C38 C39 Fe2 -60.7(4)
C36 C35 C39 C38 0.9(6)
Fe2 C35 C39 C38 -60.0(3)
C36 C35 C39 Fe2 60.9(4)
C30 Fe2 C39 C38 -81.2(3)
C35 Fe2 C39 C38 118.4(5)
C31 Fe2 C39 C38 -124.1(3)
C34 Fe2 C39 C38 -49.8(6)
C37 Fe2 C39 C38 38.0(3)
C36 Fe2 C39 C38 81.2(3)
C32 Fe2 C39 C38 -164.2(3)
C33 Fe2 C39 C38 168.4(6)
C30 Fe2 C39 C35 160.4(3)
C38 Fe2 C39 C35 -118.4(5)
C31 Fe2 C39 C35 117.5(3)
C34 Fe2 C39 C35 -168.2(5)
C37 Fe2 C39 C35 -80.4(4)
C36 Fe2 C39 C35 -37.1(3)
C32 Fe2 C39 C35 77.4(4)
C33 Fe2 C39 C35 50.0(8)
C2 C1 N1 N2 -7.6(5)
C30 C1 N1 N2 170.6(3)
C1 N1 N2 C19 0.5(6)
C18 C19 N2 N1 8.2(5)
C20 C19 N2 N1 -169.3(3)
